data_7711229
loop_
_publ_author_name
'Hejda, Martin'
'Zechovsk\'y, Jan'
'Kreml\'a\<cek, V\'it'
'Erben, Milan'
'Rychagova, Elena A.'
'Jambor, Roman'
'R\%u\<zi\<cka, Ale\<s'
'Ketkov, Sergey Yu.'
'Dost\'al, Libor'

_publ_section_title
;
 Beyond simple hetero Diels-Alder Cycloadditions. A New Type of
 Element-Ligand Cooperativity at N,C,N-coordinated Arsinidene and
 Stibinidene Centres in the Reaction with an Electron Deficient Alkyne.
;
_journal_name_full 'Dalton Transactions'
_journal_paper_doi 10.1039/D2DT02499C
_journal_year 2022
_chemical_formula_sum 'C38 H45 N2 O4 Sb'
_chemical_formula_weight 715.51
_space_group_crystal_system triclinic
_space_group_IT_number 2
_space_group_name_Hall '-P 1'
_space_group_name_H-M_alt 'P -1'
_atom_sites_solution_hydrogens geom
_audit_creation_method SHELXL-2017/1
_audit_update_record
;
2022-07-27 deposited with the CCDC.	2022-09-13 downloaded from the CCDC.
;
_cell_angle_alpha 102.590(2)
_cell_angle_beta 97.846(2)
_cell_angle_gamma 107.829(2)
_cell_formula_units_Z 2
_cell_length_a 10.0390(4)
_cell_length_b 11.2202(4)
_cell_length_c 17.4320(6)
_cell_measurement_reflns_used 57227
_cell_measurement_temperature 150(2)
_cell_measurement_theta_max 27.5
_cell_measurement_theta_min 1
_cell_volume 1780.10(12)
_computing_cell_refinement 'APEX3 v2018.1-0 (Bruker AXS)'
_computing_data_collection 'Bruker Instrument Service vV6.2.3'
_computing_data_reduction 'SAINT V8.38A (Bruker AXS Inc., 2016)'
_computing_molecular_graphics 'Bruker SHELXTL'
_computing_publication_material 'Bruker SHELXTL'
_computing_structure_refinement 'SHELXL-2017/1 (Sheldrick, 2017)'
_computing_structure_solution 'SHELXT 2014/5 (Sheldrick, 2014)'
_diffrn_ambient_temperature 150(2)
_diffrn_detector_area_resol_mean 10.4167
_diffrn_measured_fraction_theta_full 0.999
_diffrn_measured_fraction_theta_max 0.994
_diffrn_measurement_device_type 'Bruker D8 - Venture'
_diffrn_measurement_method '\f and \w scans to fill the Ewald sphere'
_diffrn_radiation_type MoK\a
_diffrn_radiation_wavelength 0.71073
_diffrn_reflns_av_R_equivalents 0.0998
_diffrn_reflns_av_unetI/netI 0.0571
_diffrn_reflns_Laue_measured_fraction_full 0.999
_diffrn_reflns_Laue_measured_fraction_max 0.994
_diffrn_reflns_limit_h_max 13
_diffrn_reflns_limit_h_min -13
_diffrn_reflns_limit_k_max 14
_diffrn_reflns_limit_k_min -14
_diffrn_reflns_limit_l_max 22
_diffrn_reflns_limit_l_min -22
_diffrn_reflns_number 57227
_diffrn_reflns_point_group_measured_fraction_full 0.999
_diffrn_reflns_point_group_measured_fraction_max 0.994
_diffrn_reflns_theta_full 25.242
_diffrn_reflns_theta_max 27.603
_diffrn_reflns_theta_min 2.259
_diffrn_source 'sealed X-ray tube'
_exptl_absorpt_coefficient_mu 0.815
_exptl_absorpt_correction_T_max 0.7456
_exptl_absorpt_correction_T_min 0.6057
_exptl_absorpt_correction_type multi-scan
_exptl_absorpt_process_details
;
SADABS-2016/2 - Bruker AXS area detector
scaling and absorption correction
;
_exptl_crystal_colour yellow
_exptl_crystal_density_diffrn 1.335
_exptl_crystal_description block
_exptl_crystal_F_000 740
_exptl_crystal_size_max 0.593
_exptl_crystal_size_mid 0.354
_exptl_crystal_size_min 0.100
_refine_diff_density_max 0.554
_refine_diff_density_min -0.868
_refine_diff_density_rms 0.095
_refine_ls_extinction_method none
_refine_ls_goodness_of_fit_ref 1.078
_refine_ls_hydrogen_treatment constr
_refine_ls_matrix_type full
_refine_ls_number_parameters 419
_refine_ls_number_reflns 8216
_refine_ls_number_restraints 381
_refine_ls_restrained_S_all 1.057
_refine_ls_R_factor_all 0.0668
_refine_ls_R_factor_gt 0.0443
_refine_ls_shift/su_max 0.002
_refine_ls_shift/su_mean 0.000
_refine_ls_structure_factor_coef Fsqd
_refine_ls_weighting_details 'w=1/[\s^2^(Fo^2^)+(0.0223P)^2^+2.1658P] where P=(Fo^2^+2Fc^2^)/3'
_refine_ls_weighting_scheme calc
_refine_ls_wR_factor_gt 0.0762
_refine_ls_wR_factor_ref 0.0826
_reflns_Friedel_coverage 0.000
_reflns_number_gt 6656
_reflns_number_total 8216
_reflns_threshold_expression 'I > 2\s(I)'
_cod_data_source_file d2dt02499c1.cif
_cod_data_source_block ld210111Sb1
_cod_database_code 7711229
_shelx_shelxl_version_number 2017/1
_shelx_space_group_comment
;
The symmetry employed for this shelxl refinement is uniquely defined
by the following loop, which should always be used as a source of
symmetry information in preference to the above space-group names.
They are only intended as comments.
;
_exptl_absorpt_special_details
;
The ratio of minimum to maximum
apparent transmission was 0.812
;

loop_
_space_group_symop_operation_xyz
'x, y, z'
'-x, -y, -z'

loop_
_atom_site_label
_atom_site_type_symbol
_atom_site_fract_x
_atom_site_fract_y
_atom_site_fract_z
_atom_site_U_iso_or_equiv
_atom_site_adp_type
_atom_site_occupancy
_atom_site_site_symmetry_order
_atom_site_calc_flag
_atom_site_refinement_flags_posn
_atom_site_refinement_flags_adp
_atom_site_refinement_flags_occupancy
_atom_site_disorder_assembly
_atom_site_disorder_group
Sb1 Sb 0.47155(2) 0.58922(2) 0.71596(2) 0.02314(7) Uani 1 1 d . . . . .
O1 O 0.2575(3) 0.8899(2) 0.86914(15) 0.0423(6) Uani 1 1 d . . . . .
N1 N 0.3925(3) 0.5267(2) 0.80815(15) 0.0249(6) Uani 1 1 d . . . . .
C1 C 0.6518(3) 0.6947(3) 0.81419(17) 0.0213(6) Uani 1 1 d . . . . .
O2 O 0.3682(3) 0.8416(2) 0.97255(14) 0.0352(6) Uani 1 1 d . . . . .
N2 N 0.7344(3) 0.7224(2) 0.67137(15) 0.0235(5) Uani 1 1 d . . . . .
C2 C 0.6070(3) 0.7007(3) 0.88644(17) 0.0210(6) Uani 1 1 d . . . . .
C3 C 0.7081(3) 0.7573(3) 0.95819(19) 0.0274(7) Uani 1 1 d . . . . .
H3 H 0.679282 0.761736 1.008108 0.033 Uiso 1 1 calc R U . . .
O3 O 0.4328(3) 0.9415(2) 0.73147(17) 0.0484(7) Uani 1 1 d . . . . .
C4 C 0.8526(4) 0.8077(3) 0.9568(2) 0.0328(7) Uani 1 1 d . . . . .
H4 H 0.922303 0.844111 1.006039 0.039 Uiso 1 1 calc R U . . .
O4 O 0.2270(2) 0.7763(2) 0.67321(14) 0.0347(5) Uani 1 1 d . . . . .
C5 C 0.8962(3) 0.8058(3) 0.8850(2) 0.0305(7) Uani 1 1 d . . . . .
H5 H 0.994955 0.842267 0.884987 0.037 Uiso 1 1 calc R U . . .
C6 C 0.7943(3) 0.7498(3) 0.81220(18) 0.0239(6) Uani 1 1 d . . . . .
C7 C 0.4428(3) 0.6454(3) 0.87447(18) 0.0224(6) Uani 1 1 d . . . . .
H7 H 0.411696 0.630302 0.924702 0.027 Uiso 1 1 calc R U . . .
C8 C 0.3865(3) 0.7448(3) 0.84346(18) 0.0233(6) Uani 1 1 d . . . . .
C9 C 0.3913(3) 0.7442(3) 0.76747(19) 0.0248(6) Uani 1 1 d . . . . .
C10 C 0.3303(3) 0.8332(3) 0.8947(2) 0.0280(7) Uani 1 1 d . . . . .
C11 C 0.3136(5) 0.9235(4) 1.0265(2) 0.0470(10) Uani 1 1 d . . . . .
H11A H 0.329804 1.006466 1.013058 0.071 Uiso 1 1 calc R U . . .
H11B H 0.363466 0.939929 1.082227 0.071 Uiso 1 1 calc R U . . .
H11C H 0.210573 0.879578 1.020747 0.071 Uiso 1 1 calc R U . . .
C12 C 0.3536(3) 0.8337(3) 0.7248(2) 0.0284(7) Uani 1 1 d . . . . .
C13 C 0.1855(4) 0.8571(4) 0.6270(2) 0.0444(9) Uani 1 1 d . . . . .
H13A H 0.256091 0.883262 0.594704 0.067 Uiso 1 1 calc R U . . .
H13B H 0.181277 0.934880 0.663838 0.067 Uiso 1 1 calc R U . . .
H13C H 0.090950 0.807832 0.591361 0.067 Uiso 1 1 calc R U . . .
C14 C 0.3136(3) 0.4032(3) 0.81596(17) 0.0228(6) Uani 1 1 d . . . . .
C15 C 0.3748(3) 0.3047(3) 0.80883(18) 0.0270(7) Uani 1 1 d . . . . .
C16 C 0.2926(4) 0.1824(3) 0.8138(2) 0.0343(8) Uani 1 1 d . . . . .
H16 H 0.331443 0.114491 0.807385 0.041 Uiso 1 1 calc R U . . .
C17 C 0.1579(4) 0.1584(3) 0.8278(2) 0.0379(8) Uani 1 1 d . . . . .
H17 H 0.104329 0.074662 0.831528 0.046 Uiso 1 1 calc R U . . .
C18 C 0.0988(4) 0.2560(3) 0.8366(2) 0.0368(8) Uani 1 1 d . . . . .
H18 H 0.005594 0.238998 0.847365 0.044 Uiso 1 1 calc R U . . .
C19 C 0.1744(3) 0.3787(3) 0.82972(18) 0.0267(7) Uani 1 1 d . . . . .
C20 C 0.5262(4) 0.3290(3) 0.7970(2) 0.0334(8) Uani 1 1 d . . . . .
H20 H 0.574641 0.424958 0.807371 0.040 Uiso 1 1 calc R U . . .
C21 C 0.6116(5) 0.2828(5) 0.8556(3) 0.0700(14) Uani 1 1 d . . . . .
H21A H 0.573390 0.187474 0.842131 0.105 Uiso 1 1 calc R U . . .
H21B H 0.604143 0.319404 0.910622 0.105 Uiso 1 1 calc R U . . .
H21C H 0.712498 0.311680 0.851915 0.105 Uiso 1 1 calc R U . . .
C22 C 0.5269(4) 0.2633(4) 0.7108(2) 0.0454(9) Uani 1 1 d . . . . .
H22A H 0.473491 0.294703 0.673296 0.068 Uiso 1 1 calc R U . . .
H22B H 0.481740 0.168731 0.699689 0.068 Uiso 1 1 calc R U . . .
H22C H 0.626061 0.284196 0.704039 0.068 Uiso 1 1 calc R U . . .
C23 C 0.1036(4) 0.4806(3) 0.8355(2) 0.0343(8) Uani 1 1 d . . . . .
H23 H 0.172526 0.560117 0.827266 0.041 Uiso 1 1 calc R U . . .
C24 C 0.0693(5) 0.5194(4) 0.9174(2) 0.0576(11) Uani 1 1 d . . . . .
H24A H 0.028088 0.588386 0.919022 0.086 Uiso 1 1 calc R U . . .
H24B H 0.157384 0.551256 0.959294 0.086 Uiso 1 1 calc R U . . .
H24C H 0.000179 0.443613 0.926684 0.086 Uiso 1 1 calc R U . . .
C25 C -0.0316(5) 0.4352(5) 0.7695(3) 0.0641(13) Uani 1 1 d . . . . .
H25A H -0.007012 0.417637 0.716717 0.096 Uiso 1 1 calc R U . . .
H25B H -0.074608 0.503279 0.774456 0.096 Uiso 1 1 calc R U . . .
H25C H -0.100154 0.355534 0.774999 0.096 Uiso 1 1 calc R U . . .
C26 C 0.8321(3) 0.7507(3) 0.73338(19) 0.0260(7) Uani 1 1 d . . . . .
H26 H 0.929524 0.772415 0.729201 0.031 Uiso 1 1 calc R U . . .
C27 C 0.7682(3) 0.7199(3) 0.59424(18) 0.0240(6) Uani 1 1 d . . . . .
C28 C 0.7765(3) 0.6068(3) 0.54631(18) 0.0220(6) Uani 1 1 d . . . . .
C29 C 0.8036(3) 0.6077(3) 0.47035(18) 0.0265(7) Uani 1 1 d . . . . .
H29 H 0.810488 0.531663 0.436941 0.032 Uiso 1 1 calc R U . . .
C30 C 0.8207(3) 0.7156(3) 0.44214(19) 0.0315(7) Uani 1 1 d . . . . .
H30 H 0.840854 0.714258 0.390345 0.038 Uiso 1 1 calc R U . . .
C31 C 0.8083(4) 0.8256(3) 0.4896(2) 0.0389(9) Uani 1 1 d . . . . .
H31 H 0.819433 0.899754 0.469816 0.047 Uiso 1 1 calc R U . . .
C32 C 0.7800(4) 0.8302(3) 0.5660(2) 0.0355(8) Uani 1 1 d . . . . .
C33 C 0.7488(3) 0.4820(3) 0.57242(19) 0.0268(7) Uani 1 1 d . . . . .
H33 H 0.744421 0.503012 0.630586 0.032 Uiso 1 1 calc R U . . .
C34 C 0.6052(4) 0.3801(3) 0.5246(2) 0.0452(10) Uani 1 1 d . . . . .
H34A H 0.528457 0.415623 0.531818 0.068 Uiso 1 1 calc R U . . .
H34B H 0.587452 0.302153 0.543933 0.068 Uiso 1 1 calc R U . . .
H34C H 0.607450 0.357242 0.467358 0.068 Uiso 1 1 calc R U . . .
C35 C 0.8692(4) 0.4278(4) 0.5638(2) 0.0473(10) Uani 1 1 d . . . . .
H35A H 0.874834 0.405462 0.507071 0.071 Uiso 1 1 calc R U . . .
H35B H 0.850100 0.349575 0.582963 0.071 Uiso 1 1 calc R U . . .
H35C H 0.960385 0.493441 0.595897 0.071 Uiso 1 1 calc R U . . .
C36 C 0.7611(6) 0.9498(4) 0.6160(2) 0.0534(11) Uani 1 1 d . . . . .
H36 H 0.741100 0.940118 0.669382 0.064 Uiso 1 1 calc R U . A 1
C37 C 0.6424(8) 0.9908(6) 0.5661(5) 0.0625(14) Uani 0.689(6) 1 d . . P B 1
H37A H 0.678487 1.020998 0.521706 0.094 Uiso 0.689(6) 1 calc R U P B 1
H37B H 0.623094 1.060956 0.602002 0.094 Uiso 0.689(6) 1 calc R U P B 1
H37C H 0.553641 0.915339 0.544342 0.094 Uiso 0.689(6) 1 calc R U P B 1
C38 C 0.8967(8) 1.0774(6) 0.6245(5) 0.0625(14) Uani 0.689(6) 1 d . . P B 1
H38A H 0.898990 1.093952 0.571674 0.094 Uiso 0.689(6) 1 calc R U P B 1
H38B H 0.985139 1.063737 0.644947 0.094 Uiso 0.689(6) 1 calc R U P B 1
H38C H 0.888547 1.152465 0.662065 0.094 Uiso 0.689(6) 1 calc R U P B 1
C37A C 0.6365(18) 0.9530(14) 0.6103(11) 0.0625(14) Uani 0.311(6) 1 d . . P B 2
H37D H 0.575943 0.878991 0.625482 0.094 Uiso 0.311(6) 1 calc R U P B 2
H37E H 0.596986 0.948026 0.554572 0.094 Uiso 0.311(6) 1 calc R U P B 2
H37F H 0.639120 1.034467 0.646227 0.094 Uiso 0.311(6) 1 calc R U P B 2
C38A C 0.8683(18) 1.0333(14) 0.6680(10) 0.0625(14) Uani 0.311(6) 1 d . . P B 2
H38D H 0.840730 1.105017 0.695652 0.094 Uiso 0.311(6) 1 calc R U P B 2
H38E H 0.945678 1.067138 0.641257 0.094 Uiso 0.311(6) 1 calc R U P B 2
H38F H 0.901417 0.992335 0.707326 0.094 Uiso 0.311(6) 1 calc R U P B 2

loop_
_atom_site_aniso_label
_atom_site_aniso_U_11
_atom_site_aniso_U_22
_atom_site_aniso_U_33
_atom_site_aniso_U_23
_atom_site_aniso_U_13
_atom_site_aniso_U_12
Sb1 0.02533(12) 0.01935(10) 0.02204(11) 0.00581(8) 0.00521(8) 0.00394(8)
O1 0.0416(15) 0.0489(15) 0.0503(16) 0.0166(13) 0.0129(12) 0.0317(13)
N1 0.0317(15) 0.0168(12) 0.0235(13) 0.0045(10) 0.0113(11) 0.0033(11)
C1 0.0226(15) 0.0167(14) 0.0237(15) 0.0042(12) 0.0028(12) 0.0074(12)
O2 0.0485(15) 0.0294(12) 0.0367(13) 0.0075(10) 0.0149(11) 0.0246(11)
N2 0.0251(14) 0.0190(12) 0.0282(14) 0.0075(11) 0.0126(11) 0.0064(11)
C2 0.0245(16) 0.0160(13) 0.0246(15) 0.0056(12) 0.0066(12) 0.0096(12)
C3 0.0332(18) 0.0276(16) 0.0229(16) 0.0053(13) 0.0053(13) 0.0142(14)
O3 0.0338(14) 0.0328(13) 0.079(2) 0.0291(14) 0.0012(13) 0.0071(11)
C4 0.0271(18) 0.0382(19) 0.0271(17) 0.0033(15) -0.0011(14) 0.0098(15)
O4 0.0324(13) 0.0324(12) 0.0377(13) 0.0148(11) -0.0012(11) 0.0094(10)
C5 0.0207(17) 0.0329(17) 0.0356(18) 0.0071(15) 0.0045(14) 0.0083(14)
C6 0.0232(16) 0.0211(15) 0.0290(16) 0.0063(13) 0.0071(13) 0.0096(13)
C7 0.0264(16) 0.0161(13) 0.0250(15) 0.0051(12) 0.0089(13) 0.0068(12)
C8 0.0186(15) 0.0159(14) 0.0316(16) 0.0048(12) 0.0042(13) 0.0025(12)
C9 0.0196(16) 0.0192(14) 0.0347(17) 0.0079(13) 0.0055(13) 0.0052(12)
C10 0.0241(17) 0.0214(15) 0.0393(18) 0.0096(14) 0.0112(14) 0.0065(13)
C11 0.064(3) 0.041(2) 0.046(2) 0.0036(18) 0.021(2) 0.033(2)
C12 0.0243(17) 0.0285(16) 0.0369(18) 0.0126(14) 0.0095(14) 0.0119(14)
C13 0.050(2) 0.050(2) 0.041(2) 0.0197(18) 0.0012(18) 0.027(2)
C14 0.0289(17) 0.0181(14) 0.0168(14) 0.0040(12) 0.0036(12) 0.0028(12)
C15 0.0332(18) 0.0228(15) 0.0222(16) 0.0039(13) 0.0058(13) 0.0075(13)
C16 0.046(2) 0.0203(15) 0.0333(19) 0.0072(14) 0.0067(16) 0.0077(15)
C17 0.049(2) 0.0205(16) 0.0359(19) 0.0090(15) 0.0117(17) -0.0018(15)
C18 0.035(2) 0.0340(18) 0.0349(19) 0.0098(15) 0.0125(16) 0.0001(15)
C19 0.0286(17) 0.0241(15) 0.0246(16) 0.0060(13) 0.0085(13) 0.0047(13)
C20 0.0344(19) 0.0277(17) 0.0391(19) 0.0096(15) 0.0085(15) 0.0119(15)
C21 0.060(3) 0.072(3) 0.079(3) 0.039(3) -0.003(3) 0.019(3)
C22 0.045(2) 0.042(2) 0.054(2) 0.0131(18) 0.0217(19) 0.0172(19)
C23 0.0265(18) 0.0333(18) 0.041(2) 0.0079(16) 0.0118(15) 0.0068(15)
C24 0.064(3) 0.062(3) 0.050(2) 0.002(2) 0.019(2) 0.032(2)
C25 0.062(3) 0.072(3) 0.059(3) 0.007(2) -0.001(2) 0.038(3)
C26 0.0224(16) 0.0234(15) 0.0337(17) 0.0069(13) 0.0107(13) 0.0088(13)
C27 0.0208(16) 0.0263(15) 0.0268(16) 0.0088(13) 0.0093(13) 0.0081(13)
C28 0.0182(15) 0.0227(14) 0.0267(16) 0.0072(12) 0.0068(13) 0.0082(12)
C29 0.0215(16) 0.0307(16) 0.0261(16) 0.0029(13) 0.0057(13) 0.0107(14)
C30 0.0304(19) 0.0386(18) 0.0256(17) 0.0094(14) 0.0110(14) 0.0098(15)
C31 0.055(2) 0.0319(18) 0.038(2) 0.0178(16) 0.0213(18) 0.0153(17)
C32 0.050(2) 0.0242(16) 0.0375(19) 0.0110(14) 0.0217(17) 0.0136(16)
C33 0.0315(18) 0.0235(15) 0.0272(17) 0.0067(13) 0.0091(14) 0.0111(14)
C34 0.048(2) 0.0330(19) 0.046(2) 0.0176(17) 0.0047(18) 0.0001(17)
C35 0.060(3) 0.052(2) 0.054(2) 0.026(2) 0.024(2) 0.040(2)
C36 0.100(3) 0.0309(19) 0.046(2) 0.0163(17) 0.038(2) 0.033(2)
C37 0.070(3) 0.036(2) 0.073(4) -0.001(2) 0.009(3) 0.021(2)
C38 0.070(3) 0.036(2) 0.073(4) -0.001(2) 0.009(3) 0.021(2)
C37A 0.070(3) 0.036(2) 0.073(4) -0.001(2) 0.009(3) 0.021(2)
C38A 0.070(3) 0.036(2) 0.073(4) -0.001(2) 0.009(3) 0.021(2)

loop_
_atom_type_symbol
_atom_type_description
_atom_type_scat_dispersion_real
_atom_type_scat_dispersion_imag
_atom_type_scat_source
C C 0.0033 0.0016 'International Tables Vol C Tables 4.2.6.8 and 6.1.1.4'
H H 0.0000 0.0000 'International Tables Vol C Tables 4.2.6.8 and 6.1.1.4'
N N 0.0061 0.0033 'International Tables Vol C Tables 4.2.6.8 and 6.1.1.4'
O O 0.0106 0.0060 'International Tables Vol C Tables 4.2.6.8 and 6.1.1.4'
Sb Sb -0.5866 1.5461 'International Tables Vol C Tables 4.2.6.8 and 6.1.1.4'

loop_
_geom_angle_atom_site_label_1
_geom_angle_atom_site_label_2
_geom_angle_atom_site_label_3
_geom_angle
_geom_angle_site_symmetry_1
_geom_angle_site_symmetry_3
_geom_angle_publ_flag
N1 Sb1 C1 79.52(11) . . ?
N1 Sb1 C9 78.32(10) . . ?
C1 Sb1 C9 83.26(11) . . ?
C14 N1 C7 123.1(2) . . ?
C14 N1 Sb1 133.73(19) . . ?
C7 N1 Sb1 103.15(17) . . ?
C6 C1 C2 121.7(3) . . ?
C6 C1 Sb1 128.8(2) . . ?
C2 C1 Sb1 109.5(2) . . ?
C10 O2 C11 115.2(3) . . ?
C26 N2 C27 120.8(3) . . ?
C3 C2 C1 119.2(3) . . ?
C3 C2 C7 127.9(3) . . ?
C1 C2 C7 112.8(3) . . ?
C2 C3 C4 119.5(3) . . ?
C2 C3 H3 120.2 . . ?
C4 C3 H3 120.2 . . ?
C5 C4 C3 121.1(3) . . ?
C5 C4 H4 119.5 . . ?
C3 C4 H4 119.5 . . ?
C12 O4 C13 114.9(3) . . ?
C4 C5 C6 119.7(3) . . ?
C4 C5 H5 120.2 . . ?
C6 C5 H5 120.2 . . ?
C1 C6 C5 118.7(3) . . ?
C1 C6 C26 118.6(3) . . ?
C5 C6 C26 122.7(3) . . ?
N1 C7 C2 106.6(2) . . ?
N1 C7 C8 106.3(2) . . ?
C2 C7 C8 105.7(2) . . ?
N1 C7 H7 112.6 . . ?
C2 C7 H7 112.6 . . ?
C8 C7 H7 112.6 . . ?
C9 C8 C10 122.3(3) . . ?
C9 C8 C7 115.4(3) . . ?
C10 C8 C7 122.3(3) . . ?
C8 C9 C12 126.5(3) . . ?
C8 C9 Sb1 108.2(2) . . ?
C12 C9 Sb1 125.3(2) . . ?
O1 C10 O2 123.9(3) . . ?
O1 C10 C8 124.2(3) . . ?
O2 C10 C8 111.9(3) . . ?
O2 C11 H11A 109.5 . . ?
O2 C11 H11B 109.5 . . ?
H11A C11 H11B 109.5 . . ?
O2 C11 H11C 109.5 . . ?
H11A C11 H11C 109.5 . . ?
H11B C11 H11C 109.5 . . ?
O3 C12 O4 124.2(3) . . ?
O3 C12 C9 123.6(3) . . ?
O4 C12 C9 111.9(3) . . ?
O4 C13 H13A 109.5 . . ?
O4 C13 H13B 109.5 . . ?
H13A C13 H13B 109.5 . . ?
O4 C13 H13C 109.5 . . ?
H13A C13 H13C 109.5 . . ?
H13B C13 H13C 109.5 . . ?
C19 C14 C15 120.3(3) . . ?
C19 C14 N1 120.0(3) . . ?
C15 C14 N1 119.8(3) . . ?
C16 C15 C14 118.5(3) . . ?
C16 C15 C20 119.8(3) . . ?
C14 C15 C20 121.7(3) . . ?
C17 C16 C15 121.5(3) . . ?
C17 C16 H16 119.3 . . ?
C15 C16 H16 119.3 . . ?
C16 C17 C18 120.1(3) . . ?
C16 C17 H17 120.0 . . ?
C18 C17 H17 120.0 . . ?
C17 C18 C19 120.9(3) . . ?
C17 C18 H18 119.5 . . ?
C19 C18 H18 119.5 . . ?
C18 C19 C14 118.7(3) . . ?
C18 C19 C23 119.4(3) . . ?
C14 C19 C23 121.9(3) . . ?
C15 C20 C21 111.7(3) . . ?
C15 C20 C22 111.1(3) . . ?
C21 C20 C22 109.7(3) . . ?
C15 C20 H20 108.0 . . ?
C21 C20 H20 108.0 . . ?
C22 C20 H20 108.0 . . ?
C20 C21 H21A 109.5 . . ?
C20 C21 H21B 109.5 . . ?
H21A C21 H21B 109.5 . . ?
C20 C21 H21C 109.5 . . ?
H21A C21 H21C 109.5 . . ?
H21B C21 H21C 109.5 . . ?
C20 C22 H22A 109.5 . . ?
C20 C22 H22B 109.5 . . ?
H22A C22 H22B 109.5 . . ?
C20 C22 H22C 109.5 . . ?
H22A C22 H22C 109.5 . . ?
H22B C22 H22C 109.5 . . ?
C19 C23 C24 112.5(3) . . ?
C19 C23 C25 111.3(3) . . ?
C24 C23 C25 110.0(3) . . ?
C19 C23 H23 107.6 . . ?
C24 C23 H23 107.6 . . ?
C25 C23 H23 107.6 . . ?
C23 C24 H24A 109.5 . . ?
C23 C24 H24B 109.5 . . ?
H24A C24 H24B 109.5 . . ?
C23 C24 H24C 109.5 . . ?
H24A C24 H24C 109.5 . . ?
H24B C24 H24C 109.5 . . ?
C23 C25 H25A 109.5 . . ?
C23 C25 H25B 109.5 . . ?
H25A C25 H25B 109.5 . . ?
C23 C25 H25C 109.5 . . ?
H25A C25 H25C 109.5 . . ?
H25B C25 H25C 109.5 . . ?
N2 C26 C6 119.8(3) . . ?
N2 C26 H26 120.1 . . ?
C6 C26 H26 120.1 . . ?
C28 C27 C32 121.6(3) . . ?
C28 C27 N2 120.1(3) . . ?
C32 C27 N2 118.0(3) . . ?
C29 C28 C27 117.8(3) . . ?
C29 C28 C33 119.7(3) . . ?
C27 C28 C33 122.4(3) . . ?
C30 C29 C28 121.9(3) . . ?
C30 C29 H29 119.1 . . ?
C28 C29 H29 119.1 . . ?
C29 C30 C31 119.5(3) . . ?
C29 C30 H30 120.3 . . ?
C31 C30 H30 120.3 . . ?
C30 C31 C32 121.3(3) . . ?
C30 C31 H31 119.3 . . ?
C32 C31 H31 119.3 . . ?
C31 C32 C27 117.8(3) . . ?
C31 C32 C36 120.7(3) . . ?
C27 C32 C36 121.5(3) . . ?
C35 C33 C28 111.5(3) . . ?
C35 C33 C34 110.4(3) . . ?
C28 C33 C34 110.7(3) . . ?
C35 C33 H33 108.0 . . ?
C28 C33 H33 108.0 . . ?
C34 C33 H33 108.0 . . ?
C33 C34 H34A 109.5 . . ?
C33 C34 H34B 109.5 . . ?
H34A C34 H34B 109.5 . . ?
C33 C34 H34C 109.5 . . ?
H34A C34 H34C 109.5 . . ?
H34B C34 H34C 109.5 . . ?
C33 C35 H35A 109.5 . . ?
C33 C35 H35B 109.5 . . ?
H35A C35 H35B 109.5 . . ?
C33 C35 H35C 109.5 . . ?
H35A C35 H35C 109.5 . . ?
H35B C35 H35C 109.5 . . ?
C37A C36 C38A 123.4(11) . . ?
C37A C36 C32 117.7(8) . . ?
C38A C36 C32 118.3(8) . . ?
C32 C36 C38 110.3(4) . . ?
C32 C36 C37 111.3(4) . . ?
C38 C36 C37 97.0(4) . . ?
C32 C36 H36 112.4 . . ?
C38 C36 H36 112.4 . . ?
C37 C36 H36 112.4 . . ?
C36 C37 H37A 109.5 . . ?
C36 C37 H37B 109.5 . . ?
H37A C37 H37B 109.5 . . ?
C36 C37 H37C 109.5 . . ?
H37A C37 H37C 109.5 . . ?
H37B C37 H37C 109.5 . . ?
C36 C38 H38A 109.5 . . ?
C36 C38 H38B 109.5 . . ?
H38A C38 H38B 109.5 . . ?
C36 C38 H38C 109.5 . . ?
H38A C38 H38C 109.5 . . ?
H38B C38 H38C 109.5 . . ?
C36 C37A H37D 109.5 . . ?
C36 C37A H37E 109.5 . . ?
H37D C37A H37E 109.5 . . ?
C36 C37A H37F 109.5 . . ?
H37D C37A H37F 109.5 . . ?
H37E C37A H37F 109.5 . . ?
C36 C38A H38D 109.5 . . ?
C36 C38A H38E 109.5 . . ?
H38D C38A H38E 109.5 . . ?
C36 C38A H38F 109.5 . . ?
H38D C38A H38F 109.5 . . ?
H38E C38A H38F 109.5 . . ?

loop_
_geom_bond_atom_site_label_1
_geom_bond_atom_site_label_2
_geom_bond_distance
_geom_bond_site_symmetry_2
_geom_bond_publ_flag
Sb1 N1 2.050(2) . ?
Sb1 C1 2.137(3) . ?
Sb1 C9 2.203(3) . ?
O1 C10 1.206(4) . ?
N1 C14 1.416(4) . ?
N1 C7 1.457(4) . ?
C1 C6 1.382(4) . ?
C1 C2 1.389(4) . ?
O2 C10 1.333(4) . ?
O2 C11 1.451(4) . ?
N2 C26 1.265(4) . ?
N2 C27 1.428(4) . ?
C2 C3 1.382(4) . ?
C2 C7 1.539(4) . ?
C3 C4 1.392(5) . ?
C3 H3 0.9500 . ?
O3 C12 1.197(4) . ?
C4 C5 1.378(5) . ?
C4 H4 0.9500 . ?
O4 C12 1.331(4) . ?
O4 C13 1.450(4) . ?
C5 C6 1.398(4) . ?
C5 H5 0.9500 . ?
C6 C26 1.476(4) . ?
C7 C8 1.555(4) . ?
C7 H7 1.0000 . ?
C8 C9 1.331(4) . ?
C8 C10 1.482(4) . ?
C9 C12 1.479(4) . ?
C11 H11A 0.9800 . ?
C11 H11B 0.9800 . ?
C11 H11C 0.9800 . ?
C13 H13A 0.9800 . ?
C13 H13B 0.9800 . ?
C13 H13C 0.9800 . ?
C14 C19 1.404(4) . ?
C14 C15 1.411(4) . ?
C15 C16 1.396(4) . ?
C15 C20 1.511(5) . ?
C16 C17 1.362(5) . ?
C16 H16 0.9500 . ?
C17 C18 1.387(5) . ?
C17 H17 0.9500 . ?
C18 C19 1.394(4) . ?
C18 H18 0.9500 . ?
C19 C23 1.513(4) . ?
C20 C21 1.520(5) . ?
C20 C22 1.525(5) . ?
C20 H20 1.0000 . ?
C21 H21A 0.9800 . ?
C21 H21B 0.9800 . ?
C21 H21C 0.9800 . ?
C22 H22A 0.9800 . ?
C22 H22B 0.9800 . ?
C22 H22C 0.9800 . ?
C23 C24 1.517(5) . ?
C23 C25 1.523(5) . ?
C23 H23 1.0000 . ?
C24 H24A 0.9800 . ?
C24 H24B 0.9800 . ?
C24 H24C 0.9800 . ?
C25 H25A 0.9800 . ?
C25 H25B 0.9800 . ?
C25 H25C 0.9800 . ?
C26 H26 0.9500 . ?
C27 C28 1.392(4) . ?
C27 C32 1.408(4) . ?
C28 C29 1.389(4) . ?
C28 C33 1.523(4) . ?
C29 C30 1.375(4) . ?
C29 H29 0.9500 . ?
C30 C31 1.379(5) . ?
C30 H30 0.9500 . ?
C31 C32 1.392(5) . ?
C31 H31 0.9500 . ?
C32 C36 1.512(5) . ?
C33 C35 1.521(5) . ?
C33 C34 1.525(5) . ?
C33 H33 1.0000 . ?
C34 H34A 0.9800 . ?
C34 H34B 0.9800 . ?
C34 H34C 0.9800 . ?
C35 H35A 0.9800 . ?
C35 H35B 0.9800 . ?
C35 H35C 0.9800 . ?
C36 C37A 1.254(16) . ?
C36 C38A 1.266(15) . ?
C36 C38 1.608(8) . ?
C36 C37 1.618(9) . ?
C36 H36 1.0000 . ?
C37 H37A 0.9800 . ?
C37 H37B 0.9800 . ?
C37 H37C 0.9800 . ?
C38 H38A 0.9800 . ?
C38 H38B 0.9800 . ?
C38 H38C 0.9800 . ?
C37A H37D 0.9800 . ?
C37A H37E 0.9800 . ?
C37A H37F 0.9800 . ?
C38A H38D 0.9800 . ?
C38A H38E 0.9800 . ?
C38A H38F 0.9800 . ?
